data_4332362
loop_
_publ_author_name
'Zhao, Min'
'Song, Datong'
'Lippard, Stephen J.'

_publ_section_title
;
 Water Induces a Structural Conversion and Accelerates the Oxygenation of
 Carboxylate-Bridged Non-Heme Diiron Enzyme Synthetic Analogues
;
_journal_issue 16
_journal_name_full 'Inorganic Chemistry'
_journal_page_first 6323
_journal_page_last 6330
_journal_paper_doi 10.1021/ic0602906
_journal_volume 45
_journal_year 2006
_chemical_formula_sum 'C98 H82 Fe2 N2 O10'
_chemical_formula_weight 1559.36
_chemical_name_systematic
; 

 ? 

;
_space_group_IT_number 14
_symmetry_cell_setting monoclinic
_symmetry_space_group_name_Hall '-P 2ybc'
_symmetry_space_group_name_H-M 'P 1 21/c 1'
_atom_sites_solution_hydrogens geom
_atom_sites_solution_primary direct
_atom_sites_solution_secondary difmap
_audit_creation_method SHELXL-97
_cell_angle_alpha 90.00
_cell_angle_beta 107.687(2)
_cell_angle_gamma 90.00
_cell_formula_units_Z 2
_cell_length_a 10.9337(9)
_cell_length_b 24.234(2)
_cell_length_c 15.1864(13)
_cell_measurement_temperature 173(2)
_cell_volume 3833.7(6)
_computing_cell_refinement 'Bruker SMART'
_computing_data_collection 'Bruker SMART'
_computing_data_reduction 'Bruker SMART'
_computing_molecular_graphics 'Bruker SHELXTL'
_computing_publication_material 'Bruker SHELXTL'
_computing_structure_refinement 'SHELXL-97 (Sheldrick, 1997)'
_computing_structure_solution 'SHELXS-97 (Sheldrick, 1990)'
_diffrn_ambient_temperature 173(2)
_diffrn_measured_fraction_theta_full 0.999
_diffrn_measured_fraction_theta_max 0.999
_diffrn_measurement_device_type 'CCD area detector'
_diffrn_measurement_method '\w scans'
_diffrn_radiation_monochromator graphite
_diffrn_radiation_source 'fine-focus sealed tube'
_diffrn_radiation_type MoK\a
_diffrn_radiation_wavelength 0.71073
_diffrn_reflns_av_R_equivalents 0.0987
_diffrn_reflns_av_sigmaI/netI 0.0588
_diffrn_reflns_limit_h_max 12
_diffrn_reflns_limit_h_min -12
_diffrn_reflns_limit_k_max 28
_diffrn_reflns_limit_k_min -28
_diffrn_reflns_limit_l_max 17
_diffrn_reflns_limit_l_min -18
_diffrn_reflns_number 52531
_diffrn_reflns_theta_full 25.00
_diffrn_reflns_theta_max 25.00
_diffrn_reflns_theta_min 2.58
_exptl_absorpt_coefficient_mu 0.445
_exptl_absorpt_correction_T_max 0.980
_exptl_absorpt_correction_T_min 0.858
_exptl_absorpt_correction_type multi-scan
_exptl_absorpt_process_details sadabs
_exptl_crystal_colour orange
_exptl_crystal_density_diffrn 1.351
_exptl_crystal_density_method 'not measured'
_exptl_crystal_description needle
_exptl_crystal_F_000 1632
_exptl_crystal_size_max 0.20
_exptl_crystal_size_mid 0.05
_exptl_crystal_size_min 0.05
_refine_diff_density_max 0.876
_refine_diff_density_min -0.689
_refine_diff_density_rms 0.066
_refine_ls_extinction_method none
_refine_ls_goodness_of_fit_ref 1.153
_refine_ls_hydrogen_treatment refall
_refine_ls_matrix_type full
_refine_ls_number_parameters 505
_refine_ls_number_reflns 6737
_refine_ls_number_restraints 0
_refine_ls_restrained_S_all 1.153
_refine_ls_R_factor_all 0.0985
_refine_ls_R_factor_gt 0.0757
_refine_ls_shift/su_max 0.001
_refine_ls_shift/su_mean 0.000
_refine_ls_structure_factor_coef Fsqd
_refine_ls_weighting_details 'calc w=1/[\s^2^(Fo^2^)+(0.0452P)^2^+6.7968P] where P=(Fo^2^+2Fc^2^)/3'
_refine_ls_weighting_scheme calc
_refine_ls_wR_factor_gt 0.1465
_refine_ls_wR_factor_ref 0.1560
_reflns_number_gt 5419
_reflns_number_total 6737
_reflns_threshold_expression >2sigma(I)
_cod_data_source_file ic0602906sup1.cif
_cod_data_source_block 3
_cod_depositor_comments
;
The following automatic conversions were performed:

'_symmetry_cell_setting' value 'Monoclinic' changed to 'monoclinic'
according to /home/saulius/struct/CIF-dictionaries/cif_core.dic
dictionary named 'cif_core.dic' version 2.4.2 from 2011-04-26.

Automatic conversion script
Id: cif_fix_values 1891 2012-01-12 08:04:46Z andrius 
;
_cod_original_sg_symbol_H-M P2(1)/c
_cod_database_code 4332362

loop_
_symmetry_equiv_pos_as_xyz
'x, y, z'
'-x, y+1/2, -z+1/2'
'-x, -y, -z'
'x, -y-1/2, z-1/2'

loop_
_atom_site_label
_atom_site_type_symbol
_atom_site_fract_x
_atom_site_fract_y
_atom_site_fract_z
_atom_site_U_iso_or_equiv
_atom_site_adp_type
_atom_site_occupancy
_atom_site_symmetry_multiplicity
_atom_site_calc_flag
_atom_site_refinement_flags
Fe1 Fe 0.35527(6) 0.05464(2) 0.98335(4) 0.02728(18) Uani 1 1 d .
O1 O 0.4351(3) 0.04780(12) 0.87973(19) 0.0316(7) Uani 1 1 d .
O2 O 0.3835(3) 0.00116(11) 1.08487(19) 0.0318(7) Uani 1 1 d .
O3 O 0.4808(3) 0.13419(12) 1.0352(2) 0.0370(7) Uani 1 1 d .
O4 O 0.2724(3) 0.12854(12) 0.9976(2) 0.0365(7) Uani 1 1 d .
O5 O -0.1937(3) -0.03652(15) 0.6339(3) 0.0575(10) Uani 1 1 d .
N1 N 0.1813(3) 0.01736(14) 0.9004(2) 0.0285(8) Uani 1 1 d .
C1 C 0.5317(4) 0.03001(16) 0.8626(3) 0.0251(9) Uani 1 1 d .
C2 C 0.5514(4) 0.04435(15) 0.7715(3) 0.0245(9) Uani 1 1 d .
C3 C 0.4704(4) 0.02156(16) 0.6893(3) 0.0255(9) Uani 1 1 d .
C4 C 0.4939(4) 0.03425(17) 0.6063(3) 0.0335(10) Uani 1 1 d .
H4A H 0.4398 0.0193 0.5501 0.040 Uiso 1 1 calc R
C5 C 0.5945(5) 0.06807(18) 0.6045(3) 0.0372(11) Uani 1 1 d .
H5A H 0.6102 0.0757 0.5476 0.045 Uiso 1 1 calc R
C6 C 0.6720(4) 0.09078(17) 0.6849(3) 0.0339(10) Uani 1 1 d .
H6A H 0.7401 0.1145 0.6826 0.041 Uiso 1 1 calc R
C7 C 0.6531(4) 0.07987(16) 0.7697(3) 0.0261(9) Uani 1 1 d .
C8 C 0.7390(4) 0.10704(15) 0.8542(3) 0.0264(9) Uani 1 1 d .
C9 C 0.6937(4) 0.12991(16) 0.9227(3) 0.0270(9) Uani 1 1 d .
H9A H 0.6052 0.1267 0.9175 0.032 Uiso 1 1 calc R
C10 C 0.7746(4) 0.15703(17) 0.9977(3) 0.0345(11) Uani 1 1 d .
H10A H 0.7411 0.1719 1.0434 0.041 Uiso 1 1 calc R
C11 C 0.9048(4) 0.16290(18) 1.0073(3) 0.0357(11) Uani 1 1 d .
C12 C 0.9504(4) 0.13998(17) 0.9402(3) 0.0361(11) Uani 1 1 d .
H12A H 1.0391 0.1430 0.9457 0.043 Uiso 1 1 calc R
C13 C 0.8694(4) 0.11270(17) 0.8653(3) 0.0328(10) Uani 1 1 d .
H13A H 0.9035 0.0974 0.8202 0.039 Uiso 1 1 calc R
C14 C 0.9938(5) 0.1939(2) 1.0875(4) 0.0557(15) Uani 1 1 d .
H14A H 0.9456 0.2072 1.1281 0.084 Uiso 1 1 calc R
H14B H 1.0311 0.2254 1.0642 0.084 Uiso 1 1 calc R
H14C H 1.0627 0.1692 1.1222 0.084 Uiso 1 1 calc R
C15 C 0.3658(4) -0.01811(16) 0.6877(3) 0.0278(9) Uani 1 1 d .
C16 C 0.3811(4) -0.06021(17) 0.7529(3) 0.0321(10) Uani 1 1 d .
H16A H 0.4601 -0.0634 0.8010 0.039 Uiso 1 1 calc R
C17 C 0.2835(4) -0.09728(18) 0.7488(3) 0.0362(11) Uani 1 1 d .
H17A H 0.2961 -0.1255 0.7941 0.043 Uiso 1 1 calc R
C18 C 0.1675(4) -0.09378(18) 0.6793(3) 0.0347(11) Uani 1 1 d .
C19 C 0.1529(4) -0.0525(2) 0.6142(3) 0.0399(11) Uani 1 1 d .
H19A H 0.0744 -0.0499 0.5655 0.048 Uiso 1 1 calc R
C20 C 0.2493(4) -0.01519(18) 0.6180(3) 0.0343(10) Uani 1 1 d .
H20A H 0.2359 0.0129 0.5724 0.041 Uiso 1 1 calc R
C21 C 0.0625(5) -0.1349(2) 0.6757(4) 0.0470(13) Uani 1 1 d .
H21A H -0.0126 -0.1267 0.6227 0.071 Uiso 1 1 calc R
H21B H 0.0387 -0.1326 0.7328 0.071 Uiso 1 1 calc R
H21C H 0.0933 -0.1723 0.6692 0.071 Uiso 1 1 calc R
C22 C 0.3750(4) 0.15735(18) 1.0156(3) 0.0283(10) Uani 1 1 d .
C23 C 0.3615(4) 0.21891(17) 1.0087(3) 0.0269(9) Uani 1 1 d .
C24 C 0.4248(4) 0.25367(17) 1.0819(3) 0.0297(10) Uani 1 1 d .
C25 C 0.4087(5) 0.31071(18) 1.0697(3) 0.0386(11) Uani 1 1 d .
H25A H 0.4533 0.3347 1.1183 0.046 Uiso 1 1 calc R
C26 C 0.3301(5) 0.3329(2) 0.9894(3) 0.0451(13) Uani 1 1 d .
H26A H 0.3188 0.3718 0.9834 0.054 Uiso 1 1 calc R
C27 C 0.2676(4) 0.29864(18) 0.9174(3) 0.0398(11) Uani 1 1 d .
H27A H 0.2130 0.3141 0.8619 0.048 Uiso 1 1 calc R
C28 C 0.2833(4) 0.24194(17) 0.9248(3) 0.0304(10) Uani 1 1 d .
C29 C 0.2231(4) 0.20837(17) 0.8415(3) 0.0305(10) Uani 1 1 d .
C30 C 0.0915(4) 0.21105(19) 0.7982(3) 0.0397(11) Uani 1 1 d .
H30A H 0.0388 0.2320 0.8251 0.048 Uiso 1 1 calc R
C31 C 0.0370(5) 0.1833(2) 0.7160(3) 0.0455(13) Uani 1 1 d .
H31A H -0.0531 0.1856 0.6874 0.055 Uiso 1 1 calc R
C32 C 0.1098(5) 0.15245(19) 0.6743(3) 0.0443(13) Uani 1 1 d .
C33 C 0.2412(5) 0.1499(2) 0.7186(3) 0.0427(12) Uani 1 1 d .
H33A H 0.2937 0.1288 0.6916 0.051 Uiso 1 1 calc R
C34 C 0.2969(4) 0.17699(18) 0.8002(3) 0.0361(11) Uani 1 1 d .
H34A H 0.3870 0.1743 0.8288 0.043 Uiso 1 1 calc R
C35 C 0.0506(6) 0.1239(2) 0.5831(4) 0.0701(18) Uani 1 1 d .
H35A H -0.0424 0.1301 0.5628 0.105 Uiso 1 1 calc R
H35B H 0.0679 0.0842 0.5903 0.105 Uiso 1 1 calc R
H35C H 0.0877 0.1388 0.5369 0.105 Uiso 1 1 calc R
C36 C 0.5021(4) 0.23452(17) 1.1744(3) 0.0294(10) Uani 1 1 d .
C37 C 0.4509(4) 0.19862(18) 1.2264(3) 0.0342(10) Uani 1 1 d .
H37A H 0.3690 0.1824 1.1991 0.041 Uiso 1 1 calc R
C38 C 0.5180(4) 0.18659(18) 1.3169(3) 0.0372(11) Uani 1 1 d .
H38A H 0.4809 0.1625 1.3510 0.045 Uiso 1 1 calc R
C39 C 0.6378(5) 0.20871(18) 1.3590(3) 0.0373(11) Uani 1 1 d .
C40 C 0.6902(4) 0.24359(18) 1.3086(3) 0.0365(11) Uani 1 1 d .
H40A H 0.7723 0.2594 1.3368 0.044 Uiso 1 1 calc R
C41 C 0.6247(4) 0.25601(17) 1.2172(3) 0.0340(10) Uani 1 1 d .
H41A H 0.6635 0.2794 1.1832 0.041 Uiso 1 1 calc R
C42 C 0.7085(5) 0.1947(2) 1.4592(3) 0.0508(14) Uani 1 1 d .
H42A H 0.7914 0.2138 1.4782 0.076 Uiso 1 1 calc R
H42B H 0.7226 0.1548 1.4654 0.076 Uiso 1 1 calc R
H42C H 0.6569 0.2066 1.4985 0.076 Uiso 1 1 calc R
C43 C 0.1380(4) 0.03215(19) 0.8108(3) 0.0343(10) Uani 1 1 d .
H43A H 0.1885 0.0569 0.7878 0.041 Uiso 1 1 calc R
C44 C 0.0249(4) 0.01343(19) 0.7511(3) 0.0348(11) Uani 1 1 d .
H44A H -0.0014 0.0248 0.6883 0.042 Uiso 1 1 calc R
C45 C -0.0511(4) -0.02242(17) 0.7834(3) 0.0298(10) Uani 1 1 d .
C46 C -0.0086(4) -0.03771(17) 0.8751(3) 0.0312(10) Uani 1 1 d .
H46A H -0.0586 -0.0617 0.8999 0.037 Uiso 1 1 calc R
C47 C 0.1084(4) -0.01755(17) 0.9309(3) 0.0311(10) Uani 1 1 d .
H47A H 0.1380 -0.0291 0.9936 0.037 Uiso 1 1 calc R
C48 C -0.1730(4) -0.04427(18) 0.7159(4) 0.0388(11) Uani 1 1 d .
C49 C -0.2628(4) -0.0757(2) 0.7534(4) 0.0510(14) Uani 1 1 d .
H49A H -0.3375 -0.0872 0.7025 0.077 Uiso 1 1 calc R
H49B H -0.2909 -0.0522 0.7961 0.077 Uiso 1 1 calc R
H49C H -0.2191 -0.1083 0.7864 0.077 Uiso 1 1 calc R

loop_
_atom_site_aniso_label
_atom_site_aniso_U_11
_atom_site_aniso_U_22
_atom_site_aniso_U_33
_atom_site_aniso_U_23
_atom_site_aniso_U_13
_atom_site_aniso_U_12
Fe1 0.0259(3) 0.0295(3) 0.0256(3) 0.0007(3) 0.0065(2) -0.0046(3)
O1 0.0309(17) 0.0327(16) 0.0334(17) -0.0060(13) 0.0132(13) -0.0061(14)
O2 0.0329(17) 0.0286(16) 0.0284(16) 0.0078(13) 0.0010(13) -0.0034(13)
O3 0.0342(18) 0.0351(18) 0.0406(19) -0.0032(14) 0.0099(15) 0.0083(14)
O4 0.0345(18) 0.0254(16) 0.0463(19) 0.0018(14) 0.0072(15) -0.0056(14)
O5 0.051(2) 0.063(3) 0.045(2) -0.0113(18) -0.0044(18) 0.0028(18)
N1 0.028(2) 0.0251(19) 0.030(2) -0.0026(15) 0.0067(16) -0.0038(15)
C1 0.028(2) 0.018(2) 0.027(2) -0.0054(17) 0.0046(18) -0.0109(17)
C2 0.026(2) 0.015(2) 0.032(2) 0.0001(16) 0.0081(18) 0.0043(16)
C3 0.033(2) 0.018(2) 0.026(2) -0.0015(17) 0.0103(18) 0.0049(17)
C4 0.044(3) 0.027(2) 0.029(2) -0.0030(18) 0.009(2) 0.002(2)
C5 0.052(3) 0.032(3) 0.032(3) 0.0005(19) 0.020(2) 0.006(2)
C6 0.043(3) 0.022(2) 0.043(3) 0.0009(19) 0.021(2) -0.0015(19)
C7 0.030(2) 0.017(2) 0.032(2) 0.0007(17) 0.0109(19) 0.0042(17)
C8 0.029(2) 0.015(2) 0.034(2) 0.0038(17) 0.0076(19) 0.0008(17)
C9 0.027(2) 0.021(2) 0.033(2) -0.0024(18) 0.0092(19) -0.0032(17)
C10 0.046(3) 0.023(2) 0.035(3) -0.0024(19) 0.013(2) -0.002(2)
C11 0.037(3) 0.026(2) 0.039(3) 0.005(2) 0.004(2) -0.003(2)
C12 0.029(2) 0.026(2) 0.051(3) 0.007(2) 0.008(2) -0.0040(19)
C13 0.035(3) 0.023(2) 0.044(3) 0.004(2) 0.019(2) 0.0002(19)
C14 0.054(3) 0.045(3) 0.056(3) -0.006(3) -0.001(3) -0.012(3)
C15 0.033(2) 0.023(2) 0.026(2) -0.0054(17) 0.0075(19) 0.0005(18)
C16 0.036(3) 0.023(2) 0.032(2) -0.0088(18) 0.0025(19) -0.0036(19)
C17 0.040(3) 0.029(2) 0.038(3) -0.003(2) 0.010(2) -0.004(2)
C18 0.030(2) 0.032(2) 0.041(3) -0.015(2) 0.009(2) -0.0077(19)
C19 0.035(3) 0.041(3) 0.036(3) -0.013(2) -0.002(2) -0.001(2)
C20 0.039(3) 0.032(2) 0.027(2) -0.0045(19) 0.004(2) 0.001(2)
C21 0.040(3) 0.041(3) 0.060(3) -0.012(2) 0.016(3) -0.013(2)
C22 0.033(3) 0.033(2) 0.017(2) 0.0008(17) 0.0043(18) 0.002(2)
C23 0.020(2) 0.029(2) 0.032(2) 0.0015(18) 0.0078(18) 0.0002(17)
C24 0.029(2) 0.026(2) 0.037(3) -0.0025(19) 0.014(2) -0.0036(18)
C25 0.045(3) 0.026(2) 0.046(3) -0.006(2) 0.015(2) -0.001(2)
C26 0.057(3) 0.025(2) 0.053(3) 0.005(2) 0.017(3) 0.008(2)
C27 0.040(3) 0.029(3) 0.049(3) 0.010(2) 0.012(2) 0.008(2)
C28 0.027(2) 0.032(2) 0.034(2) 0.0069(19) 0.0106(19) 0.0014(19)
C29 0.034(3) 0.026(2) 0.031(2) 0.0110(18) 0.008(2) 0.0003(19)
C30 0.039(3) 0.038(3) 0.040(3) 0.010(2) 0.008(2) 0.001(2)
C31 0.042(3) 0.041(3) 0.041(3) 0.017(2) -0.005(2) -0.006(2)
C32 0.062(3) 0.034(3) 0.030(3) 0.009(2) 0.002(2) 0.003(2)
C33 0.058(3) 0.039(3) 0.032(3) 0.006(2) 0.014(2) 0.004(2)
C34 0.036(3) 0.035(3) 0.034(3) 0.011(2) 0.007(2) 0.002(2)
C35 0.092(5) 0.061(4) 0.039(3) 0.003(3) -0.008(3) -0.006(3)
C36 0.033(2) 0.023(2) 0.033(2) -0.0075(18) 0.010(2) 0.0014(18)
C37 0.032(2) 0.033(2) 0.040(3) -0.004(2) 0.014(2) -0.006(2)
C38 0.044(3) 0.031(2) 0.039(3) 0.000(2) 0.017(2) -0.008(2)
C39 0.046(3) 0.032(3) 0.033(3) -0.008(2) 0.011(2) 0.000(2)
C40 0.033(3) 0.033(3) 0.040(3) -0.009(2) 0.005(2) -0.007(2)
C41 0.036(3) 0.026(2) 0.039(3) -0.0011(19) 0.010(2) -0.0049(19)
C42 0.060(3) 0.051(3) 0.035(3) -0.005(2) 0.005(3) -0.003(3)
C43 0.033(3) 0.039(3) 0.031(3) 0.004(2) 0.010(2) -0.005(2)
C44 0.034(3) 0.040(3) 0.026(2) 0.001(2) 0.003(2) 0.001(2)
C45 0.028(2) 0.024(2) 0.036(3) -0.0050(18) 0.0073(19) 0.0018(18)
C46 0.029(2) 0.024(2) 0.041(3) -0.0009(19) 0.011(2) -0.0052(18)
C47 0.031(2) 0.032(2) 0.031(2) 0.0015(19) 0.0093(19) -0.0021(19)
C48 0.033(3) 0.030(3) 0.048(3) -0.008(2) 0.004(2) 0.007(2)
C49 0.030(3) 0.044(3) 0.071(4) -0.015(3) 0.003(3) -0.007(2)

loop_
_atom_type_symbol
_atom_type_description
_atom_type_scat_dispersion_real
_atom_type_scat_dispersion_imag
_atom_type_scat_source
C C 0.0033 0.0016 'International Tables Vol C Tables 4.2.6.8 and 6.1.1.4'
H H 0.0000 0.0000 'International Tables Vol C Tables 4.2.6.8 and 6.1.1.4'
N N 0.0061 0.0033 'International Tables Vol C Tables 4.2.6.8 and 6.1.1.4'
O O 0.0106 0.0060 'International Tables Vol C Tables 4.2.6.8 and 6.1.1.4'
Fe Fe 0.3463 0.8444 'International Tables Vol C Tables 4.2.6.8 and 6.1.1.4'

loop_
_geom_angle_atom_site_label_1
_geom_angle_atom_site_label_2
_geom_angle_atom_site_label_3
_geom_angle
_geom_angle_site_symmetry_1
_geom_angle_site_symmetry_3
O2 Fe1 O1 123.62(12) . .
O2 Fe1 O4 117.57(13) . .
O1 Fe1 O4 117.56(12) . .
O2 Fe1 N1 94.79(12) . .
O1 Fe1 N1 91.37(12) . .
O4 Fe1 N1 95.08(13) . .
O2 Fe1 O3 109.91(11) . .
O1 Fe1 O3 88.94(11) . .
O4 Fe1 O3 58.76(11) . .
N1 Fe1 O3 149.97(12) . .
C1 O1 Fe1 142.0(3) . .
C1 O2 Fe1 142.6(3) 3_657 .
C22 O3 Fe1 83.3(3) . .
C22 O4 Fe1 96.4(3) . .
C47 N1 C43 117.1(4) . .
C47 N1 Fe1 125.4(3) . .
C43 N1 Fe1 117.4(3) . .
O1 C1 O2 125.5(4) . 3_657
O1 C1 C2 118.8(4) . .
O2 C1 C2 115.6(4) 3_657 .
C3 C2 C7 120.6(4) . .
C3 C2 C1 119.9(3) . .
C7 C2 C1 119.5(3) . .
C4 C3 C2 118.5(4) . .
C4 C3 C15 118.6(4) . .
C2 C3 C15 122.8(4) . .
C5 C4 C3 121.0(4) . .
C6 C5 C4 120.1(4) . .
C5 C6 C7 121.5(4) . .
C6 C7 C2 118.3(4) . .
C6 C7 C8 118.7(4) . .
C2 C7 C8 123.0(4) . .
C13 C8 C9 116.9(4) . .
C13 C8 C7 120.1(4) . .
C9 C8 C7 122.9(4) . .
C10 C9 C8 121.5(4) . .
C9 C10 C11 120.9(4) . .
C12 C11 C10 117.9(4) . .
C12 C11 C14 120.4(4) . .
C10 C11 C14 121.6(5) . .
C11 C12 C13 121.1(4) . .
C12 C13 C8 121.7(4) . .
C20 C15 C16 117.6(4) . .
C20 C15 C3 120.1(4) . .
C16 C15 C3 122.3(4) . .
C17 C16 C15 121.2(4) . .
C16 C17 C18 120.8(4) . .
C19 C18 C17 118.0(4) . .
C19 C18 C21 122.1(4) . .
C17 C18 C21 119.9(4) . .
C20 C19 C18 121.7(4) . .
C19 C20 C15 120.7(4) . .
O3 C22 O4 119.9(4) . .
O3 C22 C23 122.2(4) . .
O4 C22 C23 117.8(4) . .
C24 C23 C28 119.7(4) . .
C24 C23 C22 122.0(4) . .
C28 C23 C22 118.3(4) . .
C23 C24 C25 118.6(4) . .
C23 C24 C36 124.6(4) . .
C25 C24 C36 116.7(4) . .
C26 C25 C24 121.7(4) . .
C25 C26 C27 119.6(4) . .
C26 C27 C28 121.0(4) . .
C27 C28 C23 119.4(4) . .
C27 C28 C29 117.6(4) . .
C23 C28 C29 122.9(4) . .
C34 C29 C30 118.2(4) . .
C34 C29 C28 121.2(4) . .
C30 C29 C28 120.4(4) . .
C31 C30 C29 120.3(5) . .
C32 C31 C30 121.8(5) . .
C31 C32 C33 117.3(5) . .
C31 C32 C35 121.6(5) . .
C33 C32 C35 121.1(5) . .
C34 C33 C32 121.7(5) . .
C33 C34 C29 120.7(4) . .
C41 C36 C37 117.3(4) . .
C41 C36 C24 121.0(4) . .
C37 C36 C24 121.3(4) . .
C38 C37 C36 120.7(4) . .
C37 C38 C39 121.6(4) . .
C40 C39 C38 118.5(4) . .
C40 C39 C42 121.5(4) . .
C38 C39 C42 120.0(4) . .
C39 C40 C41 120.9(4) . .
C40 C41 C36 120.9(4) . .
N1 C43 C44 123.4(4) . .
C43 C44 C45 119.3(4) . .
C46 C45 C44 118.0(4) . .
C46 C45 C48 123.3(4) . .
C44 C45 C48 118.6(4) . .
C45 C46 C47 119.1(4) . .
N1 C47 C46 123.0(4) . .
O5 C48 C49 122.4(5) . .
O5 C48 C45 119.7(5) . .
C49 C48 C45 118.0(4) . .

loop_
_geom_bond_atom_site_label_1
_geom_bond_atom_site_label_2
_geom_bond_distance
_geom_bond_site_symmetry_2
Fe1 O2 1.965(3) .
Fe1 O1 2.025(3) .
Fe1 O4 2.048(3) .
Fe1 N1 2.137(3) .
Fe1 O3 2.359(3) .
O1 C1 1.239(5) .
O2 C1 1.272(5) 3_657
O3 C22 1.238(5) .
O4 C22 1.279(5) .
O5 C48 1.210(6) .
N1 C47 1.338(5) .
N1 C43 1.345(5) .
C1 O2 1.272(5) 3_657
C1 C2 1.504(6) .
C2 C3 1.406(5) .
C2 C7 1.413(6) .
C3 C4 1.396(6) .
C3 C15 1.489(6) .
C4 C5 1.378(6) .
C5 C6 1.372(6) .
C6 C7 1.389(6) .
C7 C8 1.493(6) .
C8 C13 1.391(6) .
C8 C9 1.395(6) .
C9 C10 1.378(6) .
C10 C11 1.393(6) .
C11 C12 1.380(6) .
C11 C14 1.508(6) .
C12 C13 1.380(6) .
C15 C20 1.389(6) .
C15 C16 1.396(6) .
C16 C17 1.382(6) .
C17 C18 1.383(6) .
C18 C19 1.381(6) .
C18 C21 1.509(6) .
C19 C20 1.377(6) .
C22 C23 1.500(6) .
C23 C24 1.398(6) .
C23 C28 1.416(6) .
C24 C25 1.399(6) .
C24 C36 1.477(6) .
C25 C26 1.371(6) .
C26 C27 1.378(7) .
C27 C28 1.385(6) .
C28 C29 1.481(6) .
C29 C34 1.389(6) .
C29 C30 1.390(6) .
C30 C31 1.384(7) .
C31 C32 1.378(7) .
C32 C33 1.390(7) .
C32 C35 1.507(7) .
C33 C34 1.371(6) .
C36 C41 1.400(6) .
C36 C37 1.402(6) .
C37 C38 1.377(6) .
C38 C39 1.380(6) .
C39 C40 1.376(6) .
C39 C42 1.520(6) .
C40 C41 1.388(6) .
C43 C44 1.369(6) .
C44 C45 1.390(6) .
C45 C46 1.378(6) .
C45 C48 1.509(6) .
C46 C47 1.391(6) .
C48 C49 1.486(7) .
